data_4340320
loop_
_publ_author_name
'He, Yuan-Chun'
'Yang, Jin'
'Liu, Ying-Ying'
'Ma, Jian-Fang'

_publ_section_title
;
 Series of solvent-induced single-crystal to single-crystal
 transformations with different sizes of solvent molecules.
;
_journal_issue 14
_journal_name_full 'Inorganic chemistry'
_journal_page_first 7527
_journal_page_last 7533
_journal_paper_doi 10.1021/ic5008457
_journal_volume 53
_journal_year 2014
_chemical_formula_moiety 'C40 H50 Cu3 N28 O2'
_chemical_formula_sum 'C40 H50 Cu3 N28 O2'
_chemical_formula_weight 1145.70
_chemical_name_systematic
;
 ?
;
_space_group_IT_number 14
_symmetry_cell_setting monoclinic
_symmetry_space_group_name_Hall '-P 2yn'
_symmetry_space_group_name_H-M 'P 1 21/n 1'
_atom_sites_solution_hydrogens geom
_atom_sites_solution_primary direct
_atom_sites_solution_secondary difmap
_audit_creation_method SHELXL-97
_cell_angle_alpha 90.00
_cell_angle_beta 92.625(2)
_cell_angle_gamma 90.00
_cell_formula_units_Z 2
_cell_length_a 13.1110(5)
_cell_length_b 14.7910(4)
_cell_length_c 15.6710(4)
_cell_measurement_reflns_used 5377
_cell_measurement_temperature 293(2)
_cell_measurement_theta_max 66.9507
_cell_measurement_theta_min 3.3715
_cell_volume 3035.81(16)
_computing_cell_refinement CrysAlis
_computing_data_collection 'CrysAlis (Oxford Diffraction, 2006)'
_computing_data_reduction CrysAlis
_computing_structure_refinement 'SHELXL-97 (Sheldrick, 2008)'
_computing_structure_solution 'SHELXL-97 (Sheldrick, 2008)'
_diffrn_ambient_temperature 293(2)
_diffrn_detector_area_resol_mean 10.0
_diffrn_measured_fraction_theta_full 0.977
_diffrn_measured_fraction_theta_max 0.989
_diffrn_measurement_device_type 'Oxford Diffraction Gemini R Ultra'
_diffrn_measurement_method '\w scan'
_diffrn_radiation_monochromator graphite
_diffrn_radiation_source 'fine-focus sealed tube'
_diffrn_radiation_type CuK\a
_diffrn_radiation_wavelength 1.54184
_diffrn_reflns_av_R_equivalents 0.0510
_diffrn_reflns_av_sigmaI/netI 0.0462
_diffrn_reflns_limit_h_max 15
_diffrn_reflns_limit_h_min -14
_diffrn_reflns_limit_k_max 15
_diffrn_reflns_limit_k_min -17
_diffrn_reflns_limit_l_max 18
_diffrn_reflns_limit_l_min -15
_diffrn_reflns_number 12707
_diffrn_reflns_theta_full 25.00
_diffrn_reflns_theta_max 66.60
_diffrn_reflns_theta_min 4.11
_exptl_absorpt_coefficient_mu 1.679
_exptl_absorpt_correction_T_max 0.6987
_exptl_absorpt_correction_T_min 0.6693
_exptl_absorpt_correction_type multi-scan
_exptl_absorpt_process_details
;
CrysAlis (Oxford Diffraction, 2006) 
;
_exptl_crystal_colour green
_exptl_crystal_density_diffrn 1.253
_exptl_crystal_density_method 'not measured'
_exptl_crystal_description blcok
_exptl_crystal_F_000 1178
_exptl_crystal_size_max 0.26
_exptl_crystal_size_mid 0.24
_exptl_crystal_size_min 0.23
_refine_diff_density_max 1.094
_refine_diff_density_min -1.015
_refine_diff_density_rms 0.134
_refine_ls_extinction_method none
_refine_ls_goodness_of_fit_ref 1.063
_refine_ls_hydrogen_treatment mixed
_refine_ls_matrix_type full
_refine_ls_number_parameters 341
_refine_ls_number_reflns 5316
_refine_ls_number_restraints 63
_refine_ls_restrained_S_all 1.118
_refine_ls_R_factor_all 0.0824
_refine_ls_R_factor_gt 0.0751
_refine_ls_shift/su_max 0.000
_refine_ls_shift/su_mean 0.000
_refine_ls_structure_factor_coef Fsqd
_refine_ls_weighting_details 'calc w=1/[\s^2^(Fo^2^)+(0.1555P)^2^+2.2565P] where P=(Fo^2^+2Fc^2^)/3'
_refine_ls_weighting_scheme calc
_refine_ls_wR_factor_gt 0.2124
_refine_ls_wR_factor_ref 0.2246
_reflns_number_gt 4556
_reflns_number_total 5316
_reflns_threshold_expression >2\s(I)
_cod_data_source_file ic5008457_si_002.cif
_cod_data_source_block Compound-(1b)
_cod_depositor_comments 'Adding full bibliography for 4340318--4340326.cif.'
_cod_original_sg_symbol_H-M 'P 21/n'
_cod_database_code 4340320

loop_
_symmetry_equiv_pos_as_xyz
'x, y, z'
'-x+1/2, y+1/2, -z+1/2'
'-x, -y, -z'
'x-1/2, -y-1/2, z-1/2'

loop_
_atom_site_label
_atom_site_type_symbol
_atom_site_fract_x
_atom_site_fract_y
_atom_site_fract_z
_atom_site_U_iso_or_equiv
_atom_site_adp_type
_atom_site_occupancy
_atom_site_symmetry_multiplicity
_atom_site_calc_flag
_atom_site_refinement_flags
_atom_site_disorder_assembly
_atom_site_disorder_group
Cu1 Cu 0.5000 0.0000 0.5000 0.0279(3) Uani 1 2 d S . .
Cu2 Cu 0.52584(4) 0.19817(4) 0.39179(3) 0.0346(3) Uani 1 1 d . . .
C1 C 0.8871(4) 0.1789(3) 0.7997(3) 0.0532(13) Uani 1 1 d . . .
H1 H 0.9061 0.1412 0.8451 0.064 Uiso 1 1 calc R . .
C2 C 0.8181(4) 0.1473(3) 0.7384(3) 0.0555(13) Uani 1 1 d . . .
H2 H 0.7916 0.0891 0.7419 0.067 Uiso 1 1 calc R . .
C3 C 0.7886(4) 0.2037(3) 0.6711(3) 0.0402(10) Uani 1 1 d . . .
C4 C 0.8297(5) 0.2885(3) 0.6695(3) 0.0602(15) Uani 1 1 d . . .
H4 H 0.8109 0.3281 0.6254 0.072 Uiso 1 1 calc R . .
C5 C 0.8995(5) 0.3153(3) 0.7335(4) 0.0599(15) Uani 1 1 d . . .
H5 H 0.9269 0.3732 0.7316 0.072 Uiso 1 1 calc R . .
C6 C 0.7129(3) 0.1726(3) 0.6061(3) 0.0380(9) Uani 1 1 d . . .
C7 C 0.1690(4) 0.2480(3) 0.7649(3) 0.0532(12) Uani 1 1 d . . .
H7 H 0.1469 0.3024 0.7409 0.064 Uiso 1 1 calc R . .
C8 C 0.2352(5) 0.1951(3) 0.7206(3) 0.0562(14) Uani 1 1 d . . .
H8 H 0.2574 0.2138 0.6679 0.067 Uiso 1 1 calc R . .
C9 C 0.2682(4) 0.1135(3) 0.7558(3) 0.0398(9) Uani 1 1 d . . .
C10 C 0.2332(4) 0.0900(3) 0.8345(3) 0.0504(12) Uani 1 1 d . . .
H10 H 0.2542 0.0361 0.8603 0.061 Uiso 1 1 calc R . .
C11 C 0.1675(4) 0.1463(3) 0.8747(3) 0.0494(11) Uani 1 1 d . . .
H11 H 0.1444 0.1292 0.9275 0.059 Uiso 1 1 calc R . .
C12 C 0.3361(3) 0.0555(3) 0.7087(3) 0.0379(9) Uani 1 1 d . . .
C13 C 0.4677(5) 0.3112(4) 0.5642(4) 0.0664(15) Uani 1 1 d . . .
H13 H 0.4402 0.2537 0.5694 0.080 Uiso 1 1 calc R . .
C14 C 0.4989(8) 0.3070(6) 0.7176(5) 0.1018(15) Uani 1 1 d U . .
H14A H 0.5226 0.3478 0.7618 0.153 Uiso 1 1 calc R . .
H14B H 0.5436 0.2556 0.7166 0.153 Uiso 1 1 calc R . .
H14C H 0.4310 0.2872 0.7287 0.153 Uiso 1 1 calc R . .
C15 C 0.5415(8) 0.4421(6) 0.6326(5) 0.1025(15) Uani 1 1 d U . .
H15A H 0.5584 0.4622 0.6897 0.154 Uiso 1 1 calc R . .
H15B H 0.4929 0.4829 0.6058 0.154 Uiso 1 1 calc R . .
H15C H 0.6021 0.4408 0.6005 0.154 Uiso 1 1 calc R . .
N1 N 0.9283(3) 0.2611(2) 0.7972(2) 0.0407(8) Uani 1 1 d . . .
N2 N 0.6852(3) 0.2211(2) 0.5359(2) 0.0404(8) Uani 1 1 d . . .
N3 N 0.6162(3) 0.1694(2) 0.4959(2) 0.0357(8) Uani 1 1 d . . .
N4 N 0.6030(3) 0.0940(2) 0.5396(2) 0.0329(7) Uani 1 1 d . . .
N5 N 0.6640(3) 0.0938(2) 0.6098(2) 0.0380(8) Uani 1 1 d . . .
N6 N 0.1354(3) 0.2244(2) 0.8410(2) 0.0403(8) Uani 1 1 d . . .
N7 N 0.3784(3) 0.0820(2) 0.6367(2) 0.0399(8) Uani 1 1 d . . .
N8 N 0.4293(3) 0.0095(2) 0.6126(2) 0.0344(7) Uani 1 1 d . . .
N9 N 0.4187(3) -0.0573(2) 0.6670(2) 0.0365(8) Uani 1 1 d . . .
N10 N 0.3599(3) -0.0301(2) 0.7289(2) 0.0425(8) Uani 1 1 d . . .
N11 N 0.4170(3) 0.1249(3) 0.4422(2) 0.0447(8) Uani 1 1 d U A .
N12 N 0.3302(4) 0.1352(3) 0.4275(4) 0.0667(10) Uani 1 1 d U . .
N13 N 0.2461(9) 0.1284(9) 0.3874(11) 0.0671(11) Uani 0.415(16) 1 d PU A 1
N13' N 0.2464(11) 0.1633(13) 0.4443(14) 0.131(6) Uani 0.585(16) 1 d PU A 2
N14 N 0.4982(7) 0.3531(5) 0.6351(4) 0.1008(15) Uani 1 1 d U . .
O1 O 0.4729(4) 0.3424(3) 0.4917(3) 0.0751(12) Uani 1 1 d . . .
C18 C 0.326(2) -0.056(2) 1.0509(16) 0.272(5) Uani 1 1 d DU . .
C16 C 0.481(2) -0.163(2) 1.0711(17) 0.272(5) Uani 1 1 d DU . .
C17 C 0.417(2) -0.100(2) 1.1110(16) 0.272(5) Uani 1 1 d DU . .
C19 C 0.341(3) -0.125(2) 0.9767(16) 0.272(5) Uani 1 1 d U . .
C20 C 0.444(3) -0.169(2) 0.9896(17) 0.272(5) Uani 1 1 d DU . .

loop_
_atom_site_aniso_label
_atom_site_aniso_U_11
_atom_site_aniso_U_22
_atom_site_aniso_U_33
_atom_site_aniso_U_23
_atom_site_aniso_U_13
_atom_site_aniso_U_12
Cu1 0.0334(5) 0.0280(4) 0.0221(4) -0.0015(3) -0.0028(3) -0.0039(3)
Cu2 0.0362(4) 0.0385(4) 0.0282(4) 0.0098(2) -0.0097(3) -0.0063(2)
C1 0.073(3) 0.042(2) 0.041(3) 0.0050(19) -0.029(2) -0.005(2)
C2 0.074(3) 0.040(2) 0.049(3) 0.005(2) -0.029(2) -0.014(2)
C3 0.046(2) 0.041(2) 0.032(2) 0.0004(16) -0.0143(18) -0.0023(18)
C4 0.078(4) 0.049(3) 0.050(3) 0.013(2) -0.039(3) -0.021(2)
C5 0.075(4) 0.044(2) 0.058(3) 0.010(2) -0.035(3) -0.018(2)
C6 0.045(2) 0.037(2) 0.030(2) -0.0003(16) -0.0133(17) -0.0050(18)
C7 0.075(3) 0.040(2) 0.045(3) 0.0036(19) 0.010(2) 0.019(2)
C8 0.080(4) 0.048(3) 0.042(3) 0.007(2) 0.017(2) 0.019(2)
C9 0.052(3) 0.036(2) 0.032(2) -0.0028(16) 0.0048(17) 0.0073(18)
C10 0.066(3) 0.047(2) 0.039(2) 0.0071(19) 0.010(2) 0.019(2)
C11 0.061(3) 0.053(3) 0.035(2) 0.0019(19) 0.009(2) 0.016(2)
C12 0.048(2) 0.036(2) 0.030(2) 0.0005(16) 0.0040(17) 0.0043(18)
C13 0.081(4) 0.065(3) 0.054(3) -0.007(3) 0.009(3) -0.012(3)
C14 0.154(5) 0.088(3) 0.063(2) -0.003(2) 0.001(3) -0.029(3)
C15 0.155(4) 0.087(3) 0.065(2) -0.005(2) 0.000(3) -0.030(3)
N1 0.043(2) 0.0421(19) 0.0351(18) -0.0075(15) -0.0141(15) 0.0014(16)
N2 0.049(2) 0.0382(18) 0.0326(17) 0.0067(14) -0.0165(15) -0.0134(15)
N3 0.042(2) 0.0340(17) 0.0303(17) 0.0050(13) -0.0096(14) -0.0073(14)
N4 0.0381(18) 0.0346(17) 0.0252(15) 0.0019(12) -0.0075(13) -0.0043(14)
N5 0.048(2) 0.0380(18) 0.0265(16) 0.0031(13) -0.0136(14) -0.0059(15)
N6 0.048(2) 0.0425(18) 0.0301(17) -0.0082(15) -0.0034(14) 0.0085(16)
N7 0.053(2) 0.0339(17) 0.0331(17) -0.0024(14) 0.0056(15) 0.0064(15)
N8 0.042(2) 0.0268(15) 0.0340(18) 0.0009(12) 0.0011(14) 0.0014(13)
N9 0.048(2) 0.0315(17) 0.0302(16) 0.0025(13) 0.0067(14) 0.0071(14)
N10 0.058(2) 0.0373(18) 0.0325(18) 0.0026(14) 0.0096(16) 0.0100(16)
N11 0.0349(15) 0.0486(18) 0.0503(19) 0.0148(15) -0.0014(14) 0.0001(14)
N12 0.0420(16) 0.064(2) 0.094(2) 0.0232(18) 0.0000(17) 0.0017(16)
N13 0.0417(19) 0.065(2) 0.094(2) 0.023(2) -0.0006(19) 0.0018(18)
N13' 0.079(7) 0.151(9) 0.164(11) 0.018(8) 0.026(7) 0.016(7)
N14 0.153(4) 0.087(3) 0.062(2) -0.004(2) 0.001(2) -0.030(3)
O1 0.085(3) 0.093(3) 0.047(2) 0.006(2) -0.0047(19) 0.000(2)
C18 0.295(14) 0.324(15) 0.196(10) 0.010(10) 0.004(10) 0.025(11)
C16 0.296(14) 0.324(15) 0.197(10) 0.010(10) 0.004(10) 0.025(11)
C17 0.296(14) 0.324(15) 0.196(10) 0.010(10) 0.004(10) 0.025(11)
C19 0.295(14) 0.324(15) 0.196(10) 0.011(10) 0.004(11) 0.025(11)
C20 0.296(14) 0.324(15) 0.196(10) 0.010(10) 0.004(11) 0.026(11)

loop_
_atom_type_symbol
_atom_type_description
_atom_type_scat_dispersion_real
_atom_type_scat_dispersion_imag
_atom_type_scat_source
C C 0.0181 0.0091 'International Tables Vol C Tables 4.2.6.8 and 6.1.1.4'
H H 0.0000 0.0000 'International Tables Vol C Tables 4.2.6.8 and 6.1.1.4'
N N 0.0311 0.0180 'International Tables Vol C Tables 4.2.6.8 and 6.1.1.4'
O O 0.0492 0.0322 'International Tables Vol C Tables 4.2.6.8 and 6.1.1.4'
Cu Cu -1.9646 0.5888 'International Tables Vol C Tables 4.2.6.8 and 6.1.1.4'

loop_
_geom_angle_atom_site_label_1
_geom_angle_atom_site_label_2
_geom_angle_atom_site_label_3
_geom_angle
_geom_angle_site_symmetry_1
_geom_angle_site_symmetry_3
N4 Cu1 N4 180.00(19) 3_656 .
N4 Cu1 N8 89.39(13) 3_656 .
N4 Cu1 N8 90.61(13) . .
N4 Cu1 N8 90.61(13) 3_656 3_656
N4 Cu1 N8 89.39(13) . 3_656
N8 Cu1 N8 180.0 . 3_656
N4 Cu1 N11 97.68(13) 3_656 .
N4 Cu1 N11 82.32(13) . .
N8 Cu1 N11 93.43(13) . .
N8 Cu1 N11 86.57(13) 3_656 .
N4 Cu1 N11 82.32(13) 3_656 3_656
N4 Cu1 N11 97.68(13) . 3_656
N8 Cu1 N11 86.57(13) . 3_656
N8 Cu1 N11 93.43(13) 3_656 3_656
N11 Cu1 N11 180.00(18) . 3_656
N11 Cu2 N1 90.70(15) . 4_565
N11 Cu2 N3 88.24(15) . .
N1 Cu2 N3 172.81(15) 4_565 .
N11 Cu2 N6 178.72(16) . 4_665
N1 Cu2 N6 88.84(15) 4_565 4_665
N3 Cu2 N6 92.07(14) . 4_665
N11 Cu2 N9 85.11(15) . 3_656
N1 Cu2 N9 99.85(14) 4_565 3_656
N3 Cu2 N9 87.15(13) . 3_656
N6 Cu2 N9 96.14(14) 4_665 3_656
N1 C1 C2 123.1(4) . .
N1 C1 H1 118.4 . .
C2 C1 H1 118.4 . .
C1 C2 C3 118.6(4) . .
C1 C2 H2 120.7 . .
C3 C2 H2 120.7 . .
C4 C3 C2 118.1(4) . .
C4 C3 C6 122.1(4) . .
C2 C3 C6 119.8(4) . .
C3 C4 C5 119.8(4) . .
C3 C4 H4 120.1 . .
C5 C4 H4 120.1 . .
N1 C5 C4 122.0(4) . .
N1 C5 H5 119.0 . .
C4 C5 H5 119.0 . .
N5 C6 N2 112.8(3) . .
N5 C6 C3 123.9(4) . .
N2 C6 C3 123.3(4) . .
N6 C7 C8 122.8(4) . .
N6 C7 H7 118.6 . .
C8 C7 H7 118.6 . .
C7 C8 C9 118.9(4) . .
C7 C8 H8 120.5 . .
C9 C8 H8 120.5 . .
C10 C9 C8 117.7(4) . .
C10 C9 C12 122.7(4) . .
C8 C9 C12 119.7(4) . .
C11 C10 C9 120.0(4) . .
C11 C10 H10 120.0 . .
C9 C10 H10 120.0 . .
N6 C11 C10 122.6(4) . .
N6 C11 H11 118.7 . .
C10 C11 H11 118.7 . .
N10 C12 N7 112.0(4) . .
N10 C12 C9 125.2(4) . .
N7 C12 C9 122.7(4) . .
O1 C13 N14 125.1(6) . .
O1 C13 H13 117.5 . .
N14 C13 H13 117.5 . .
N14 C14 H14A 109.5 . .
N14 C14 H14B 109.5 . .
H14A C14 H14B 109.5 . .
N14 C14 H14C 109.5 . .
H14A C14 H14C 109.5 . .
H14B C14 H14C 109.5 . .
N14 C15 H15A 109.5 . .
N14 C15 H15B 109.5 . .
H15A C15 H15B 109.5 . .
N14 C15 H15C 109.5 . .
H15A C15 H15C 109.5 . .
H15B C15 H15C 109.5 . .
C5 N1 C1 118.3(4) . .
C5 N1 Cu2 121.8(3) . 4_666
C1 N1 Cu2 119.9(3) . 4_666
N3 N2 C6 103.4(3) . .
N2 N3 N4 110.2(3) . .
N2 N3 Cu2 128.7(3) . .
N4 N3 Cu2 120.7(2) . .
N3 N4 N5 110.0(3) . .
N3 N4 Cu1 121.5(2) . .
N5 N4 Cu1 128.5(3) . .
N4 N5 C6 103.6(3) . .
C11 N6 C7 118.0(4) . .
C11 N6 Cu2 123.5(3) . 4_566
C7 N6 Cu2 118.1(3) . 4_566
N8 N7 C12 103.7(3) . .
N9 N8 N7 110.6(3) . .
N9 N8 Cu1 125.2(2) . .
N7 N8 Cu1 123.9(3) . .
N8 N9 N10 109.1(3) . .
N8 N9 Cu2 111.0(2) . 3_656
N10 N9 Cu2 137.6(3) . 3_656
N9 N10 C12 104.5(3) . .
N12 N11 Cu2 124.5(3) . .
N12 N11 Cu1 128.5(3) . .
Cu2 N11 Cu1 105.00(16) . .
N11 N12 N13' 152.9(13) . .
N11 N12 N13 157.6(10) . .
N13' N12 N13 49.5(10) . .
C13 N14 C15 120.9(6) . .
C13 N14 C14 121.1(6) . .
C15 N14 C14 117.8(6) . .
C19 C18 C17 93(2) . .
C20 C16 C17 106(3) . .
C16 C17 C18 116(2) . .
C20 C19 C18 109(3) . .
C16 C20 C19 112(3) . .

loop_
_geom_bond_atom_site_label_1
_geom_bond_atom_site_label_2
_geom_bond_distance
_geom_bond_site_symmetry_2
Cu1 N4 2.016(3) 3_656
Cu1 N4 2.016(3) .
Cu1 N8 2.035(3) .
Cu1 N8 2.035(3) 3_656
Cu1 N11 2.308(4) .
Cu1 N11 2.308(4) 3_656
Cu2 N11 1.984(4) .
Cu2 N1 2.006(3) 4_565
Cu2 N3 2.017(3) .
Cu2 N6 2.028(4) 4_665
Cu2 N9 2.405(3) 3_656
C1 N1 1.331(6) .
C1 C2 1.372(6) .
C1 H1 0.9300 .
C2 C3 1.386(6) .
C2 H2 0.9300 .
C3 C4 1.366(7) .
C3 C6 1.463(5) .
C4 C5 1.384(7) .
C4 H4 0.9300 .
C5 N1 1.323(6) .
C5 H5 0.9300 .
C6 N5 1.333(5) .
C6 N2 1.349(5) .
C7 N6 1.336(6) .
C7 C8 1.380(7) .
C7 H7 0.9300 .
C8 C9 1.389(7) .
C8 H8 0.9300 .
C9 C10 1.379(6) .
C9 C12 1.461(6) .
C10 C11 1.372(7) .
C10 H10 0.9300 .
C11 N6 1.329(6) .
C11 H11 0.9300 .
C12 N10 1.338(5) .
C12 N7 1.339(5) .
C13 O1 1.231(7) .
C13 N14 1.317(8) .
C13 H13 0.9300 .
C14 N14 1.462(10) .
C14 H14A 0.9600 .
C14 H14B 0.9600 .
C14 H14C 0.9600 .
C15 N14 1.435(10) .
C15 H15A 0.9600 .
C15 H15B 0.9600 .
C15 H15C 0.9600 .
N1 Cu2 2.006(3) 4_666
N2 N3 1.321(5) .
N3 N4 1.325(5) .
N4 N5 1.329(4) .
N6 Cu2 2.028(4) 4_566
N7 N8 1.326(5) .
N8 N9 1.317(5) .
N9 N10 1.328(5) .
N9 Cu2 2.405(3) 3_656
N11 N12 1.161(6) .
N12 N13' 1.215(15) .
N12 N13 1.248(14) .
C18 C19 1.57(4) .
C18 C17 1.63(3) .
C16 C20 1.35(3) .
C16 C17 1.41(4) .
C19 C20 1.50(4) .

loop_
_geom_torsion_atom_site_label_1
_geom_torsion_atom_site_label_2
_geom_torsion_atom_site_label_3
_geom_torsion_atom_site_label_4
_geom_torsion
_geom_torsion_site_symmetry_1
_geom_torsion_site_symmetry_4
N1 C1 C2 C3 -0.8(9) . .
C1 C2 C3 C4 -0.3(9) . .
C1 C2 C3 C6 -178.3(5) . .
C2 C3 C4 C5 0.7(9) . .
C6 C3 C4 C5 178.6(6) . .
C3 C4 C5 N1 0.0(10) . .
C4 C3 C6 N5 -173.4(5) . .
C2 C3 C6 N5 4.6(8) . .
C4 C3 C6 N2 6.5(8) . .
C2 C3 C6 N2 -175.6(5) . .
N6 C7 C8 C9 0.4(9) . .
C7 C8 C9 C10 -0.6(8) . .
C7 C8 C9 C12 178.4(5) . .
C8 C9 C10 C11 0.6(8) . .
C12 C9 C10 C11 -178.3(5) . .
C9 C10 C11 N6 -0.4(8) . .
C10 C9 C12 N10 10.1(7) . .
C8 C9 C12 N10 -168.7(5) . .
C10 C9 C12 N7 -172.9(5) . .
C8 C9 C12 N7 8.2(7) . .
C4 C5 N1 C1 -1.0(9) . .
C4 C5 N1 Cu2 -177.9(5) . 4_666
C2 C1 N1 C5 1.4(9) . .
C2 C1 N1 Cu2 178.4(5) . 4_666
N5 C6 N2 N3 0.3(5) . .
C3 C6 N2 N3 -179.6(4) . .
C6 N2 N3 N4 0.1(5) . .
C6 N2 N3 Cu2 172.8(3) . .
N11 Cu2 N3 N2 -144.7(4) . .
N1 Cu2 N3 N2 -63.1(13) 4_565 .
N6 Cu2 N3 N2 34.1(4) 4_665 .
N9 Cu2 N3 N2 130.2(4) 3_656 .
N11 Cu2 N3 N4 27.4(3) . .
N1 Cu2 N3 N4 109.0(11) 4_565 .
N6 Cu2 N3 N4 -153.9(3) 4_665 .
N9 Cu2 N3 N4 -57.8(3) 3_656 .
N2 N3 N4 N5 -0.4(5) . .
Cu2 N3 N4 N5 -173.8(3) . .
N2 N3 N4 Cu1 178.0(3) . .
Cu2 N3 N4 Cu1 4.6(4) . .
N4 Cu1 N4 N3 -29(100) 3_656 .
N8 Cu1 N4 N3 -122.6(3) . .
N8 Cu1 N4 N3 57.4(3) 3_656 .
N11 Cu1 N4 N3 -29.3(3) . .
N11 Cu1 N4 N3 150.7(3) 3_656 .
N4 Cu1 N4 N5 149(100) 3_656 .
N8 Cu1 N4 N5 55.5(3) . .
N8 Cu1 N4 N5 -124.5(3) 3_656 .
N11 Cu1 N4 N5 148.9(4) . .
N11 Cu1 N4 N5 -31.1(4) 3_656 .
N3 N4 N5 C6 0.5(5) . .
Cu1 N4 N5 C6 -177.7(3) . .
N2 C6 N5 N4 -0.5(5) . .
C3 C6 N5 N4 179.3(4) . .
C10 C11 N6 C7 0.1(8) . .
C10 C11 N6 Cu2 172.5(4) . 4_566
C8 C7 N6 C11 -0.1(8) . .
C8 C7 N6 Cu2 -173.0(5) . 4_566
N10 C12 N7 N8 0.2(5) . .
C9 C12 N7 N8 -177.1(4) . .
C12 N7 N8 N9 -0.1(5) . .
C12 N7 N8 Cu1 173.5(3) . .
N4 Cu1 N8 N9 60.6(3) 3_656 .
N4 Cu1 N8 N9 -119.4(3) . .
N8 Cu1 N8 N9 -130(100) 3_656 .
N11 Cu1 N8 N9 158.3(3) . .
N11 Cu1 N8 N9 -21.7(3) 3_656 .
N4 Cu1 N8 N7 -112.1(3) 3_656 .
N4 Cu1 N8 N7 67.9(3) . .
N8 Cu1 N8 N7 58(100) 3_656 .
N11 Cu1 N8 N7 -14.4(3) . .
N11 Cu1 N8 N7 165.6(3) 3_656 .
N7 N8 N9 N10 0.0(5) . .
Cu1 N8 N9 N10 -173.5(3) . .
N7 N8 N9 Cu2 166.0(3) . 3_656
Cu1 N8 N9 Cu2 -7.5(4) . 3_656
N8 N9 N10 C12 0.1(5) . .
Cu2 N9 N10 C12 -160.4(3) 3_656 .
N7 C12 N10 N9 -0.2(5) . .
C9 C12 N10 N9 177.0(4) . .
N1 Cu2 N11 N12 -19.1(5) 4_565 .
N3 Cu2 N11 N12 153.8(5) . .
N6 Cu2 N11 N12 50(7) 4_665 .
N9 Cu2 N11 N12 -118.9(5) 3_656 .
N1 Cu2 N11 Cu1 146.00(17) 4_565 .
N3 Cu2 N11 Cu1 -41.12(17) . .
N6 Cu2 N11 Cu1 -145(7) 4_665 .
N9 Cu2 N11 Cu1 46.17(16) 3_656 .
N4 Cu1 N11 N12 27.0(5) 3_656 .
N4 Cu1 N11 N12 -153.0(5) . .
N8 Cu1 N11 N12 -62.9(5) . .
N8 Cu1 N11 N12 117.1(5) 3_656 .
N11 Cu1 N11 N12 154(100) 3_656 .
N4 Cu1 N11 Cu2 -137.29(17) 3_656 .
N4 Cu1 N11 Cu2 42.71(17) . .
N8 Cu1 N11 Cu2 132.86(18) . .
N8 Cu1 N11 Cu2 -47.14(18) 3_656 .
N11 Cu1 N11 Cu2 -10(100) 3_656 .
Cu2 N11 N12 N13' -101(2) . .
Cu1 N11 N12 N13' 98(2) . .
Cu2 N11 N12 N13 81.6(19) . .
Cu1 N11 N12 N13 -80(2) . .
O1 C13 N14 C15 0.0(14) . .
O1 C13 N14 C14 -173.5(8) . .
C20 C16 C17 C18 -1(4) . .
C19 C18 C17 C16 12(3) . .
C17 C18 C19 C20 -17(3) . .
C17 C16 C20 C19 -11(4) . .
C18 C19 C20 C16 20(4) . .
